data_1006075
loop_
_publ_author_name
'Gomez-Romero, P'
'Palacin, M R'
'Rodriguez-Carvajal, J'

_publ_section_title
;
Crystal structure refinement of the layered copper-titanium perovskites
Ln2 Ba2 Cu2 Ti2 O11 (Ln=La, Nd) from neutron powder diffraction data
;
_journal_coden_ASTM CMATEX
_journal_name_full 'Chemistry of Materials (1,1989-'
_journal_page_first 2118
_journal_page_last 2122
_journal_paper_doi 10.1021/cm00047a036
_journal_volume 6
_journal_year 1994
_chemical_formula_structural 'Nd2 Ba2 Cu2 Ti2 O11'
_chemical_formula_sum 'Ba2 Cu2 Nd2 O11 Ti2'
_chemical_name_systematic
;
Dineodymium dibarium dicopper dititanium oxide
;
_space_group_IT_number 123
_symmetry_cell_setting tetragonal
_symmetry_Int_Tables_number 123
_symmetry_space_group_name_Hall '-P 4 2'
_symmetry_space_group_name_H-M 'P 4/m m m'
_cell_angle_alpha 90
_cell_angle_beta 90
_cell_angle_gamma 90
_cell_formula_units_Z 1
_cell_length_a 3.91275(6)
_cell_length_b 3.91275(6)
_cell_length_c 15.7614(3)
_cell_volume 241.3
_refine_ls_R_factor_all 0.026
_cod_database_code 1006075

loop_
_symmetry_equiv_pos_as_xyz
x,y,z
-x,-y,z
-x,y,z
x,-y,z
-y,x,z
y,-x,z
y,x,z
-y,-x,z
-x,-y,-z
x,y,-z
x,-y,-z
-x,y,-z
y,-x,-z
-y,x,-z
-y,-x,-z
y,x,-z

loop_
_atom_site_label
_atom_site_type_symbol
_atom_site_symmetry_multiplicity
_atom_site_Wyckoff_symbol
_atom_site_fract_x
_atom_site_fract_y
_atom_site_fract_z
_atom_site_occupancy
_atom_site_attached_hydrogens
_atom_site_calc_flag
Nd1 Nd3+ 1 c 0.5 0.5 0. 1. 0 d
Ba1 Ba2+ 2 h 0.5 0.5 0.2357(3) 1. 0 d
Nd2 Nd3+ 1 d 0.5 0.5 0.5 1. 0 d
Cu1 Cu2+ 2 g 0. 0. 0.1084(2) 1. 0 d
Ti1 Ti4+ 2 g 0. 0. 0.3701(7) 1. 0 d
O1 O2- 1 b 0. 0. 0.5 1. 0 d
O2 O2- 4 i 0.5 0. 0.3841(2) 1. 0 d
O3 O2- 2 g 0. 0. 0.2554(3) 1. 0 d
O4 O2- 4 i 0.5 0. 0.0974(2) 1. 0 d

loop_
_atom_type_symbol
_atom_type_oxidation_number
Nd3+ 3.000
Ba2+ 2.000
Cu2+ 2.000
Ti4+ 4.000
O2- -2.000
